data_4129732
loop_
_publ_author_name
'Soto-Cerrato, Vanessa'
'Manuel-Manresa, Pilar'
'Hernando, Elsa'
'Calabuig-Fari\~nas, Silvia'
'Mart\'inez-Romero, Alicia'
'Fern\'andez-Due\~nas, V\'ictor'
'Sahlholm, Kristoffer'
'Kn\"opfel, Thomas'
'Garc\'ia-Valverde, Mar\'ia'
'Rodilla, Ananda M.'
'Jantus-Lewintre, Eloisa'
'Farr\`as, Rosa'
'Ciruela, Francisco'
'P\'erez-Tom\'as, Ricardo'
'Quesada, Roberto'

_publ_section_title
;
 Facilitated Anion Transport Induces Hyperpolarization of the Cell
 Membrane That Triggers Differentiation and Cell Death in Cancer Stem
 Cells.
;
_journal_issue 50
_journal_name_full 'Journal of the American Chemical Society'
_journal_page_first 15892
_journal_page_last 15898
_journal_paper_doi 10.1021/jacs.5b09970
_journal_volume 137
_journal_year 2015
_chemical_formula_moiety 'C20 H26 N3 O, Cl'
_chemical_formula_sum 'C20 H26 Cl N3 O'
_chemical_formula_weight 359.89
_space_group_IT_number 14
_space_group_name_Hall '-P 2ybc'
_space_group_name_H-M_alt 'P 1 21/c 1'
_symmetry_cell_setting monoclinic
_symmetry_space_group_name_Hall '-P 2ybc'
_symmetry_space_group_name_H-M 'P 1 21/c 1'
_atom_sites_solution_hydrogens geom
_atom_sites_solution_primary direct
_atom_sites_solution_secondary difmap
_audit_creation_method SHELXL-97
_cell_angle_alpha 90.00
_cell_angle_beta 96.523(3)
_cell_angle_gamma 90.00
_cell_formula_units_Z 8
_cell_length_a 7.9237(15)
_cell_length_b 19.437(4)
_cell_length_c 25.491(5)
_cell_measurement_reflns_used 4720
_cell_measurement_temperature 173(2)
_cell_measurement_theta_max 23.13
_cell_measurement_theta_min 2.24
_cell_volume 3900.5(13)
_computing_cell_refinement 'Bruker SMART'
_computing_data_collection 'Bruker SMART'
_computing_data_reduction 'Bruker SAINT'
_computing_molecular_graphics 'Bruker SHELXTL'
_computing_publication_material 'Bruker SHELXTL'
_computing_structure_refinement 'SHELXL-97 (Sheldrick, 1997)'
_computing_structure_solution 'SHELXS-97 (Sheldrick, 1990)'
_diffrn_ambient_temperature 173(2)
_diffrn_measured_fraction_theta_full 1.000
_diffrn_measured_fraction_theta_max 1.000
_diffrn_measurement_device_type 'CCD area detector'
_diffrn_measurement_method 'omega scans'
_diffrn_radiation_monochromator graphite
_diffrn_radiation_source 'fine-focus sealed tube'
_diffrn_radiation_type MoK\a
_diffrn_radiation_wavelength 0.71073
_diffrn_reflns_av_R_equivalents 0.1324
_diffrn_reflns_av_sigmaI/netI 0.1091
_diffrn_reflns_limit_h_max 9
_diffrn_reflns_limit_h_min -9
_diffrn_reflns_limit_k_max 23
_diffrn_reflns_limit_k_min -23
_diffrn_reflns_limit_l_max 30
_diffrn_reflns_limit_l_min -30
_diffrn_reflns_number 31843
_diffrn_reflns_theta_full 25.00
_diffrn_reflns_theta_max 25.00
_diffrn_reflns_theta_min 1.32
_diffrn_standards_decay_% 0
_exptl_absorpt_coefficient_mu 0.208
_exptl_absorpt_correction_type none
_exptl_crystal_colour yellow
_exptl_crystal_density_diffrn 1.226
_exptl_crystal_density_method 'not measured'
_exptl_crystal_description prism
_exptl_crystal_F_000 1536
_exptl_crystal_size_max 0.30
_exptl_crystal_size_mid 0.20
_exptl_crystal_size_min 0.10
_refine_diff_density_max 0.228
_refine_diff_density_min -0.258
_refine_diff_density_rms 0.053
_refine_ls_extinction_method none
_refine_ls_goodness_of_fit_ref 0.843
_refine_ls_hydrogen_treatment mixed
_refine_ls_matrix_type full
_refine_ls_number_parameters 479
_refine_ls_number_reflns 6870
_refine_ls_number_restraints 0
_refine_ls_restrained_S_all 0.843
_refine_ls_R_factor_all 0.0878
_refine_ls_R_factor_gt 0.0464
_refine_ls_shift/su_max 0.001
_refine_ls_shift/su_mean 0.000
_refine_ls_structure_factor_coef Fsqd
_refine_ls_weighting_details 'calc w=1/[\s^2^(Fo^2^)+(0.0423P)^2^+0.0000P] where P=(Fo^2^+2Fc^2^)/3'
_refine_ls_weighting_scheme calc
_refine_ls_wR_factor_gt 0.1012
_refine_ls_wR_factor_ref 0.1080
_reflns_number_gt 3948
_reflns_number_total 6870
_reflns_threshold_expression >2sigma(I)
_cod_data_source_file ja5b09970_si_003.cif
_cod_data_source_block datosm
_cod_depositor_comments
;
The following automatic conversions were performed:

data item '_symmetry_cell_setting' value 'Monoclinic' was changed to
'monoclinic' in accordance with the
/home/saulius/struct/COD-crude-data/automatic-downloads/DataCite-retrospective/ACS/depositions/lib/dictionaries/cif_core.dic
dictionary named 'cif_core.dic' version 2.4.2 last updated on
2011-04-26.

Automatic conversion script
Id: cif_fix_values 6909 2019-04-08 15:41:33Z antanas 
;
_cod_original_sg_symbol_H-M P2(1)/c
_cod_database_code 4129732

loop_
_symmetry_equiv_pos_as_xyz
'x, y, z'
'-x, y+1/2, -z+1/2'
'-x, -y, -z'
'x, -y-1/2, z-1/2'

loop_
_atom_site_label
_atom_site_type_symbol
_atom_site_fract_x
_atom_site_fract_y
_atom_site_fract_z
_atom_site_U_iso_or_equiv
_atom_site_adp_type
_atom_site_occupancy
_atom_site_symmetry_multiplicity
_atom_site_calc_flag
_atom_site_refinement_flags
Cl1 Cl 0.01353(9) 0.53533(4) 0.35582(2) 0.0418(2) Uani 1 1 d .
Cl2 Cl 0.60592(9) 0.64903(4) 0.64230(2) 0.0428(2) Uani 1 1 d .
O1 O 0.3186(2) 0.39742(9) 0.57178(6) 0.0342(4) Uani 1 1 d .
O2 O 0.8464(2) 0.68367(9) 0.88574(6) 0.0369(5) Uani 1 1 d .
N1 N 0.0228(3) 0.39311(12) 0.42129(8) 0.0315(5) Uani 1 1 d .
N2 N 0.2069(3) 0.51615(11) 0.46941(8) 0.0287(5) Uani 1 1 d .
C7 C 0.2873(3) 0.66300(14) 0.44324(10) 0.0315(7) Uani 1 1 d .
N4 N 0.6178(3) 0.57154(12) 0.75367(9) 0.0338(6) Uani 1 1 d .
N5 N 0.7613(2) 0.71521(11) 0.74928(8) 0.0273(5) Uani 1 1 d .
C27 C 0.7749(3) 0.83554(14) 0.67445(10) 0.0297(6) Uani 1 1 d .
C1 C 0.3638(3) 0.72896(13) 0.44718(9) 0.0298(6) Uani 1 1 d .
C2 C 0.3650(3) 0.78607(15) 0.41319(10) 0.0396(7) Uani 1 1 d .
H2 H 0.3038 0.7848 0.3789 0.048 Uiso 1 1 calc R
C3 C 0.4558(3) 0.84363(15) 0.43030(11) 0.0414(7) Uani 1 1 d .
H3 H 0.4570 0.8823 0.4076 0.050 Uiso 1 1 calc R
C4 C 0.5475(3) 0.84607(14) 0.48117(11) 0.0412(7) Uani 1 1 d .
H4 H 0.6089 0.8866 0.4921 0.049 Uiso 1 1 calc R
C5 C 0.5497(3) 0.79121(14) 0.51507(10) 0.0351(7) Uani 1 1 d .
H5 H 0.6115 0.7931 0.5492 0.042 Uiso 1 1 calc R
C6 C 0.4584(3) 0.73258(13) 0.49785(9) 0.0296(6) Uani 1 1 d .
N3 N 0.4403(2) 0.67064(10) 0.52256(7) 0.0294(5) Uani 1 1 d .
H31 H 0.4871 0.6598 0.5545 0.035 Uiso 1 1 calc R
C8 C 0.3372(3) 0.62791(13) 0.48956(9) 0.0282(6) Uani 1 1 d .
C9 C 0.3029(3) 0.55802(14) 0.50352(9) 0.0287(6) Uani 1 1 d .
C10 C 0.3604(3) 0.52057(13) 0.54931(9) 0.0294(6) Uani 1 1 d .
H10 H 0.4287 0.5373 0.5797 0.035 Uiso 1 1 calc R
C11 C 0.2971(3) 0.45420(13) 0.54125(9) 0.0272(6) Uani 1 1 d .
C12 C 0.1995(3) 0.45093(13) 0.49120(9) 0.0269(6) Uani 1 1 d .
C13 C 0.1135(3) 0.39466(13) 0.46788(9) 0.0283(6) Uani 1 1 d .
H13 H 0.1208 0.3530 0.4875 0.034 Uiso 1 1 calc R
C14 C -0.0638(3) 0.33249(13) 0.39645(10) 0.0356(7) Uani 1 1 d .
H14A H -0.0115 0.3213 0.3640 0.043 Uiso 1 1 calc R
H14B H -0.1841 0.3447 0.3856 0.043 Uiso 1 1 calc R
C15 C -0.0593(3) 0.26843(13) 0.43072(9) 0.0331(7) Uani 1 1 d .
H15A H -0.1081 0.2792 0.4638 0.040 Uiso 1 1 calc R
H15B H 0.0601 0.2540 0.4401 0.040 Uiso 1 1 calc R
C16 C -0.1590(3) 0.20936(14) 0.40247(10) 0.0358(7) Uani 1 1 d .
H16A H -0.1092 0.1986 0.3695 0.043 Uiso 1 1 calc R
H16B H -0.2777 0.2244 0.3925 0.043 Uiso 1 1 calc R
C17 C -0.1595(3) 0.14405(13) 0.43602(10) 0.0381(7) Uani 1 1 d .
H17A H -0.0407 0.1296 0.4467 0.046 Uiso 1 1 calc R
H17B H -0.2123 0.1544 0.4685 0.046 Uiso 1 1 calc R
C18 C -0.2551(4) 0.08519(15) 0.40694(11) 0.0513(8) Uani 1 1 d .
H18A H -0.1987 0.0734 0.3754 0.062 Uiso 1 1 calc R
H18B H -0.3720 0.1006 0.3946 0.062 Uiso 1 1 calc R
C19 C -0.2641(4) 0.02015(16) 0.44118(13) 0.0649(10) Uani 1 1 d .
H19A H -0.1491 0.0028 0.4515 0.097 Uiso 1 1 calc R
H19B H -0.3313 -0.0152 0.4209 0.097 Uiso 1 1 calc R
H19C H -0.3178 0.0316 0.4729 0.097 Uiso 1 1 calc R
C20 C 0.4140(3) 0.40826(14) 0.62261(9) 0.0401(7) Uani 1 1 d .
H20A H 0.5224 0.4304 0.6180 0.060 Uiso 1 1 calc R
H20B H 0.4354 0.3639 0.6404 0.060 Uiso 1 1 calc R
H20C H 0.3489 0.4379 0.6441 0.060 Uiso 1 1 calc R
C21 C 0.7982(3) 0.90427(13) 0.65691(9) 0.0299(6) Uani 1 1 d .
C22 C 0.7752(3) 0.93786(15) 0.60771(10) 0.0411(7) Uani 1 1 d .
H22 H 0.7331 0.9132 0.5768 0.049 Uiso 1 1 calc R
C23 C 0.8142(4) 1.00666(15) 0.60469(11) 0.0457(8) Uani 1 1 d .
H23 H 0.7995 1.0293 0.5714 0.055 Uiso 1 1 calc R
C24 C 0.8755(3) 1.04395(14) 0.65026(11) 0.0409(7) Uani 1 1 d .
H24 H 0.9020 1.0913 0.6471 0.049 Uiso 1 1 calc R
C25 C 0.8981(3) 1.01321(13) 0.69945(11) 0.0340(7) Uani 1 1 d .
H25 H 0.9392 1.0385 0.7302 0.041 Uiso 1 1 calc R
C26 C 0.8579(3) 0.94311(13) 0.70208(9) 0.0279(6) Uani 1 1 d .
N6 N 0.8700(2) 0.90011(10) 0.74479(7) 0.0282(5) Uani 1 1 d .
H61 H 0.9045 0.9119 0.7776 0.034 Uiso 1 1 calc R
C28 C 0.8186(3) 0.83460(13) 0.72782(9) 0.0264(6) Uani 1 1 d .
C29 C 0.8157(3) 0.77848(13) 0.76530(9) 0.0261(6) Uani 1 1 d .
C30 C 0.8580(3) 0.77808(13) 0.82038(9) 0.0287(6) Uani 1 1 d .
H30 H 0.9003 0.8157 0.8418 0.034 Uiso 1 1 calc R
C31 C 0.8259(3) 0.71208(14) 0.83721(9) 0.0313(6) Uani 1 1 d .
C32 C 0.7630(3) 0.67167(13) 0.79293(9) 0.0272(6) Uani 1 1 d .
C33 C 0.6935(3) 0.60662(14) 0.79341(10) 0.0304(6) Uani 1 1 d .
H33 H 0.7016 0.5845 0.8268 0.037 Uiso 1 1 calc R
C34 C 0.5476(3) 0.50220(13) 0.75876(10) 0.0341(7) Uani 1 1 d .
H34A H 0.4448 0.4969 0.7332 0.041 Uiso 1 1 calc R
H34B H 0.5135 0.4966 0.7947 0.041 Uiso 1 1 calc R
C35 C 0.6748(3) 0.44621(13) 0.74897(10) 0.0334(7) Uani 1 1 d .
H35A H 0.7782 0.4518 0.7743 0.040 Uiso 1 1 calc R
H35B H 0.7081 0.4515 0.7129 0.040 Uiso 1 1 calc R
C36 C 0.6024(3) 0.37432(13) 0.75482(10) 0.0312(6) Uani 1 1 d .
H36A H 0.4990 0.3689 0.7294 0.037 Uiso 1 1 calc R
H36B H 0.5686 0.3693 0.7908 0.037 Uiso 1 1 calc R
C37 C 0.7284(3) 0.31744(13) 0.74530(10) 0.0336(7) Uani 1 1 d .
H37A H 0.8298 0.3217 0.7717 0.040 Uiso 1 1 calc R
H37B H 0.7658 0.3237 0.7098 0.040 Uiso 1 1 calc R
C38 C 0.6538(3) 0.24536(13) 0.74895(11) 0.0375(7) Uani 1 1 d .
H38A H 0.6057 0.2410 0.7830 0.045 Uiso 1 1 calc R
H38B H 0.5594 0.2397 0.7203 0.045 Uiso 1 1 calc R
C39 C 0.7821(3) 0.18759(14) 0.74493(11) 0.0448(8) Uani 1 1 d .
H39A H 0.8296 0.1911 0.7112 0.067 Uiso 1 1 calc R
H39B H 0.7254 0.1430 0.7470 0.067 Uiso 1 1 calc R
H39C H 0.8737 0.1916 0.7740 0.067 Uiso 1 1 calc R
C40 C 0.8893(4) 0.73061(15) 0.92913(10) 0.0447(8) Uani 1 1 d .
H40A H 0.9954 0.7545 0.9243 0.067 Uiso 1 1 calc R
H40B H 0.9037 0.7048 0.9624 0.067 Uiso 1 1 calc R
H40C H 0.7979 0.7644 0.9301 0.067 Uiso 1 1 calc R
H27 H 0.727(3) 0.7961(12) 0.6538(8) 0.027(7) Uiso 1 1 d .
H51 H 0.715(3) 0.7024(16) 0.7140(12) 0.077(10) Uiso 1 1 d .
H7 H 0.219(3) 0.6467(13) 0.4148(9) 0.035(8) Uiso 1 1 d .
H41 H 0.621(3) 0.5865(14) 0.7223(10) 0.043(9) Uiso 1 1 d .
H21 H 0.153(3) 0.5304(16) 0.4369(12) 0.071(10) Uiso 1 1 d .
H11 H 0.017(3) 0.4376(16) 0.4006(11) 0.064(9) Uiso 1 1 d .

loop_
_atom_site_aniso_label
_atom_site_aniso_U_11
_atom_site_aniso_U_22
_atom_site_aniso_U_33
_atom_site_aniso_U_23
_atom_site_aniso_U_13
_atom_site_aniso_U_12
Cl1 0.0551(5) 0.0439(5) 0.0263(4) 0.0109(3) 0.0042(3) 0.0032(4)
Cl2 0.0635(5) 0.0395(5) 0.0243(3) -0.0040(3) 0.0003(3) -0.0048(4)
O1 0.0492(11) 0.0293(11) 0.0232(9) 0.0054(8) 0.0000(8) -0.0011(9)
O2 0.0569(12) 0.0335(12) 0.0200(9) -0.0031(8) 0.0024(8) -0.0023(9)
N1 0.0403(14) 0.0307(15) 0.0233(12) 0.0037(11) 0.0028(10) -0.0042(11)
N2 0.0354(13) 0.0287(14) 0.0220(12) 0.0016(11) 0.0034(10) -0.0003(11)
C7 0.0372(17) 0.0331(18) 0.0241(15) -0.0034(13) 0.0026(13) 0.0023(13)
N4 0.0407(15) 0.0328(15) 0.0283(14) -0.0003(12) 0.0063(11) -0.0092(11)
N5 0.0320(13) 0.0268(14) 0.0234(12) -0.0040(11) 0.0045(10) -0.0001(10)
C27 0.0387(16) 0.0255(17) 0.0256(14) -0.0037(13) 0.0068(12) -0.0061(13)
C1 0.0384(16) 0.0276(16) 0.0238(14) 0.0018(12) 0.0050(12) 0.0011(13)
C2 0.0518(18) 0.0395(19) 0.0276(15) 0.0090(14) 0.0047(13) 0.0038(15)
C3 0.0567(19) 0.0306(18) 0.0379(17) 0.0141(14) 0.0100(14) 0.0011(15)
C4 0.0521(19) 0.0282(17) 0.0442(18) 0.0002(14) 0.0092(14) -0.0060(14)
C5 0.0432(17) 0.0316(18) 0.0310(15) 0.0012(13) 0.0059(13) -0.0015(14)
C6 0.0355(16) 0.0246(16) 0.0296(15) 0.0016(12) 0.0083(12) 0.0038(13)
N3 0.0412(13) 0.0274(13) 0.0195(11) 0.0029(10) 0.0030(10) 0.0005(10)
C8 0.0344(15) 0.0267(16) 0.0246(14) 0.0004(12) 0.0075(12) 0.0025(12)
C9 0.0319(15) 0.0294(16) 0.0263(14) 0.0010(12) 0.0099(12) 0.0013(12)
C10 0.0368(15) 0.0306(17) 0.0213(13) -0.0009(12) 0.0058(11) 0.0021(13)
C11 0.0321(15) 0.0280(17) 0.0221(14) 0.0055(12) 0.0053(11) 0.0041(12)
C12 0.0342(15) 0.0227(16) 0.0244(14) 0.0039(12) 0.0065(11) 0.0014(12)
C13 0.0332(15) 0.0306(17) 0.0219(14) 0.0041(12) 0.0072(12) -0.0006(12)
C14 0.0440(17) 0.0364(18) 0.0264(14) -0.0009(13) 0.0044(12) -0.0058(14)
C15 0.0383(16) 0.0345(18) 0.0272(14) -0.0014(13) 0.0065(12) -0.0019(13)
C16 0.0447(17) 0.0340(18) 0.0290(15) -0.0035(13) 0.0056(12) -0.0061(14)
C17 0.0490(17) 0.0342(18) 0.0320(15) -0.0032(13) 0.0079(13) -0.0049(14)
C18 0.073(2) 0.048(2) 0.0342(17) -0.0054(15) 0.0103(15) -0.0202(17)
C19 0.101(3) 0.038(2) 0.058(2) -0.0021(17) 0.0203(19) -0.0262(19)
C20 0.0596(19) 0.0399(19) 0.0203(14) 0.0058(13) 0.0027(13) 0.0015(15)
C21 0.0349(16) 0.0259(16) 0.0294(15) -0.0053(13) 0.0053(12) -0.0011(12)
C22 0.0580(19) 0.039(2) 0.0256(15) -0.0030(13) 0.0023(13) -0.0056(15)
C23 0.063(2) 0.039(2) 0.0354(17) 0.0087(15) 0.0087(15) -0.0001(16)
C24 0.0511(18) 0.0263(17) 0.0455(18) 0.0044(14) 0.0063(14) -0.0016(14)
C25 0.0371(16) 0.0255(17) 0.0389(16) -0.0075(13) 0.0024(12) -0.0022(13)
C26 0.0273(15) 0.0297(17) 0.0274(14) 0.0041(12) 0.0063(11) 0.0050(12)
N6 0.0345(13) 0.0263(13) 0.0236(11) -0.0046(10) 0.0023(9) 0.0014(10)
C28 0.0282(15) 0.0236(16) 0.0279(14) -0.0051(12) 0.0049(11) -0.0014(12)
C29 0.0260(14) 0.0261(16) 0.0268(14) -0.0028(12) 0.0059(11) 0.0027(12)
C30 0.0353(15) 0.0249(16) 0.0262(14) -0.0045(12) 0.0052(11) -0.0008(12)
C31 0.0381(16) 0.0336(18) 0.0231(14) -0.0042(13) 0.0075(12) 0.0039(13)
C32 0.0340(15) 0.0232(16) 0.0249(14) -0.0003(12) 0.0053(11) 0.0011(12)
C33 0.0348(16) 0.0337(17) 0.0229(14) -0.0020(12) 0.0036(11) 0.0008(13)
C34 0.0387(16) 0.0296(17) 0.0349(16) -0.0011(13) 0.0078(13) -0.0091(13)
C35 0.0360(16) 0.0323(17) 0.0328(15) -0.0022(13) 0.0074(12) -0.0087(13)
C36 0.0338(15) 0.0324(17) 0.0284(14) 0.0011(12) 0.0082(12) -0.0084(13)
C37 0.0358(16) 0.0335(18) 0.0325(15) 0.0008(13) 0.0077(12) -0.0075(13)
C38 0.0403(17) 0.0311(18) 0.0424(17) -0.0004(13) 0.0098(13) -0.0067(13)
C39 0.0493(19) 0.0366(19) 0.0497(18) 0.0019(14) 0.0112(14) -0.0019(15)
C40 0.063(2) 0.046(2) 0.0251(15) -0.0083(14) 0.0049(14) -0.0098(16)

loop_
_atom_type_symbol
_atom_type_description
_atom_type_scat_dispersion_real
_atom_type_scat_dispersion_imag
_atom_type_scat_source
C C 0.0033 0.0016 'International Tables Vol C Tables 4.2.6.8 and 6.1.1.4'
H H 0.0000 0.0000 'International Tables Vol C Tables 4.2.6.8 and 6.1.1.4'
N N 0.0061 0.0033 'International Tables Vol C Tables 4.2.6.8 and 6.1.1.4'
O O 0.0106 0.0060 'International Tables Vol C Tables 4.2.6.8 and 6.1.1.4'
Cl Cl 0.1484 0.1585 'International Tables Vol C Tables 4.2.6.8 and 6.1.1.4'

loop_
_geom_angle_atom_site_label_1
_geom_angle_atom_site_label_2
_geom_angle_atom_site_label_3
_geom_angle
C11 O1 C20 114.73(19)
C31 O2 C40 115.9(2)
C13 N1 C14 125.9(2)
C13 N1 H11 115.9(16)
C14 N1 H11 118.2(16)
C9 N2 C12 109.7(2)
C9 N2 H21 123.9(19)
C12 N2 H21 126.3(19)
C8 C7 C1 107.9(2)
C8 C7 H7 126.5(16)
C1 C7 H7 125.6(16)
C33 N4 C34 123.7(2)
C33 N4 H41 119.2(18)
C34 N4 H41 116.5(18)
C29 N5 C32 109.7(2)
C29 N5 H51 126.3(19)
C32 N5 H51 123.7(19)
C28 C27 C21 107.3(2)
C28 C27 H27 124.2(13)
C21 C27 H27 128.3(13)
C2 C1 C7 134.6(2)
C2 C1 C6 118.7(2)
C7 C1 C6 106.7(2)
C3 C2 C1 119.1(3)
C3 C2 H2 120.5
C1 C2 H2 120.5
C2 C3 C4 121.0(3)
C2 C3 H3 119.5
C4 C3 H3 119.5
C5 C4 C3 121.4(3)
C5 C4 H4 119.3
C3 C4 H4 119.3
C4 C5 C6 117.9(3)
C4 C5 H5 121.0
C6 C5 H5 121.0
N3 C6 C5 130.5(2)
N3 C6 C1 107.6(2)
C5 C6 C1 121.9(2)
C6 N3 C8 109.4(2)
C6 N3 H31 125.3
C8 N3 H31 125.3
C7 C8 N3 108.4(2)
C7 C8 C9 129.3(2)
N3 C8 C9 122.2(2)
N2 C9 C10 109.0(2)
N2 C9 C8 121.0(2)
C10 C9 C8 129.9(2)
C11 C10 C9 106.3(2)
C11 C10 H10 126.9
C9 C10 H10 126.9
O1 C11 C10 130.8(2)
O1 C11 C12 120.2(2)
C10 C11 C12 109.0(2)
C13 C12 N2 126.2(2)
C13 C12 C11 127.8(2)
N2 C12 C11 106.0(2)
N1 C13 C12 126.6(2)
N1 C13 H13 116.7
C12 C13 H13 116.7
N1 C14 C15 115.5(2)
N1 C14 H14A 108.4
C15 C14 H14A 108.4
N1 C14 H14B 108.4
C15 C14 H14B 108.4
H14A C14 H14B 107.5
C14 C15 C16 111.6(2)
C14 C15 H15A 109.3
C16 C15 H15A 109.3
C14 C15 H15B 109.3
C16 C15 H15B 109.3
H15A C15 H15B 108.0
C15 C16 C17 113.2(2)
C15 C16 H16A 108.9
C17 C16 H16A 108.9
C15 C16 H16B 108.9
C17 C16 H16B 108.9
H16A C16 H16B 107.8
C18 C17 C16 112.6(2)
C18 C17 H17A 109.1
C16 C17 H17A 109.1
C18 C17 H17B 109.1
C16 C17 H17B 109.1
H17A C17 H17B 107.8
C17 C18 C19 113.2(2)
C17 C18 H18A 108.9
C19 C18 H18A 108.9
C17 C18 H18B 108.9
C19 C18 H18B 108.9
H18A C18 H18B 107.8
C18 C19 H19A 109.5
C18 C19 H19B 109.5
H19A C19 H19B 109.5
C18 C19 H19C 109.5
H19A C19 H19C 109.5
H19B C19 H19C 109.5
O1 C20 H20A 109.5
O1 C20 H20B 109.5
H20A C20 H20B 109.5
O1 C20 H20C 109.5
H20A C20 H20C 109.5
H20B C20 H20C 109.5
C22 C21 C26 118.4(2)
C22 C21 C27 134.8(2)
C26 C21 C27 106.7(2)
C23 C22 C21 119.6(2)
C23 C22 H22 120.2
C21 C22 H22 120.2
C22 C23 C24 120.8(3)
C22 C23 H23 119.6
C24 C23 H23 119.6
C25 C24 C23 121.5(3)
C25 C24 H24 119.2
C23 C24 H24 119.2
C24 C25 C26 117.2(2)
C24 C25 H25 121.4
C26 C25 H25 121.4
N6 C26 C25 129.5(2)
N6 C26 C21 108.0(2)
C25 C26 C21 122.5(2)
C26 N6 C28 108.7(2)
C26 N6 H61 125.7
C28 N6 H61 125.7
C27 C28 N6 109.3(2)
C27 C28 C29 130.1(2)
N6 C28 C29 120.6(2)
N5 C29 C30 109.2(2)
N5 C29 C28 120.9(2)
C30 C29 C28 129.9(2)
C31 C30 C29 106.4(2)
C31 C30 H30 126.8
C29 C30 H30 126.8
O2 C31 C30 131.0(2)
O2 C31 C32 119.9(2)
C30 C31 C32 109.1(2)
C33 C32 N5 126.5(2)
C33 C32 C31 127.2(2)
N5 C32 C31 105.6(2)
N4 C33 C32 128.2(2)
N4 C33 H33 115.9
C32 C33 H33 115.9
N4 C34 C35 112.1(2)
N4 C34 H34A 109.2
C35 C34 H34A 109.2
N4 C34 H34B 109.2
C35 C34 H34B 109.2
H34A C34 H34B 107.9
C34 C35 C36 112.0(2)
C34 C35 H35A 109.2
C36 C35 H35A 109.2
C34 C35 H35B 109.2
C36 C35 H35B 109.2
H35A C35 H35B 107.9
C35 C36 C37 112.8(2)
C35 C36 H36A 109.0
C37 C36 H36A 109.0
C35 C36 H36B 109.0
C37 C36 H36B 109.0
H36A C36 H36B 107.8
C36 C37 C38 112.9(2)
C36 C37 H37A 109.0
C38 C37 H37A 109.0
C36 C37 H37B 109.0
C38 C37 H37B 109.0
H37A C37 H37B 107.8
C39 C38 C37 113.9(2)
C39 C38 H38A 108.8
C37 C38 H38A 108.8
C39 C38 H38B 108.8
C37 C38 H38B 108.8
H38A C38 H38B 107.7
C38 C39 H39A 109.5
C38 C39 H39B 109.5
H39A C39 H39B 109.5
C38 C39 H39C 109.5
H39A C39 H39C 109.5
H39B C39 H39C 109.5
O2 C40 H40A 109.5
O2 C40 H40B 109.5
H40A C40 H40B 109.5
O2 C40 H40C 109.5
H40A C40 H40C 109.5
H40B C40 H40C 109.5

loop_
_geom_bond_atom_site_label_1
_geom_bond_atom_site_label_2
_geom_bond_distance
O1 C11 1.350(3)
O1 C20 1.439(3)
O2 C31 1.347(3)
O2 C40 1.444(3)
N1 C13 1.317(3)
N1 C14 1.470(3)
N1 H11 1.01(3)
N2 C9 1.359(3)
N2 C12 1.388(3)
N2 H21 0.93(3)
C7 C8 1.382(3)
C7 C1 1.417(4)
C7 H7 0.91(2)
N4 C33 1.309(3)
N4 C34 1.469(3)
N4 H41 0.85(3)
N5 C29 1.351(3)
N5 C32 1.397(3)
N5 H51 0.96(3)
C27 C28 1.365(3)
C27 C21 1.427(4)
C27 H27 0.98(2)
C1 C2 1.409(3)
C1 C6 1.420(3)
C2 C3 1.374(4)
C2 H2 0.9500
C3 C4 1.413(4)
C3 H3 0.9500
C4 C5 1.372(3)
C4 H4 0.9500
C5 C6 1.394(3)
C5 H5 0.9500
C6 N3 1.374(3)
N3 C8 1.382(3)
N3 H31 0.8800
C8 C9 1.438(3)
C9 C10 1.407(3)
C10 C11 1.391(3)
C10 H10 0.9500
C11 C12 1.416(3)
C12 C13 1.386(3)
C13 H13 0.9500
C14 C15 1.519(3)
C14 H14A 0.9900
C14 H14B 0.9900
C15 C16 1.527(3)
C15 H15A 0.9900
C15 H15B 0.9900
C16 C17 1.531(3)
C16 H16A 0.9900
C16 H16B 0.9900
C17 C18 1.518(4)
C17 H17A 0.9900
C17 H17B 0.9900
C18 C19 1.543(4)
C18 H18A 0.9900
C18 H18B 0.9900
C19 H19A 0.9800
C19 H19B 0.9800
C19 H19C 0.9800
C20 H20A 0.9800
C20 H20B 0.9800
C20 H20C 0.9800
C21 C22 1.407(3)
C21 C26 1.413(3)
C22 C23 1.377(4)
C22 H22 0.9500
C23 C24 1.408(4)
C23 H23 0.9500
C24 C25 1.382(4)
C24 H24 0.9500
C25 C26 1.403(3)
C25 H25 0.9500
C26 N6 1.367(3)
N6 C28 1.391(3)
N6 H61 0.8800
C28 C29 1.452(3)
C29 C30 1.406(3)
C30 C31 1.385(3)
C30 H30 0.9500
C31 C32 1.419(3)
C32 C33 1.379(3)
C33 H33 0.9500
C34 C35 1.523(3)
C34 H34A 0.9900
C34 H34B 0.9900
C35 C36 1.525(3)
C35 H35A 0.9900
C35 H35B 0.9900
C36 C37 1.528(3)
C36 H36A 0.9900
C36 H36B 0.9900
C37 C38 1.528(3)
C37 H37A 0.9900
C37 H37B 0.9900
C38 C39 1.526(3)
C38 H38A 0.9900
C38 H38B 0.9900
C39 H39A 0.9800
C39 H39B 0.9800
C39 H39C 0.9800
C40 H40A 0.9800
C40 H40B 0.9800
C40 H40C 0.9800

loop_
_geom_torsion_atom_site_label_1
_geom_torsion_atom_site_label_2
_geom_torsion_atom_site_label_3
_geom_torsion_atom_site_label_4
_geom_torsion
C8 C7 C1 C2 178.1(3)
C8 C7 C1 C6 -1.1(3)
C7 C1 C2 C3 -179.9(3)
C6 C1 C2 C3 -0.7(4)
C1 C2 C3 C4 0.1(4)
C2 C3 C4 C5 0.3(4)
C3 C4 C5 C6 0.0(4)
C4 C5 C6 N3 178.8(2)
C4 C5 C6 C1 -0.7(4)
C2 C1 C6 N3 -178.5(2)
C7 C1 C6 N3 0.8(3)
C2 C1 C6 C5 1.0(4)
C7 C1 C6 C5 -179.6(2)
C5 C6 N3 C8 -179.8(2)
C1 C6 N3 C8 -0.2(3)
C1 C7 C8 N3 1.0(3)
C1 C7 C8 C9 -175.6(2)
C6 N3 C8 C7 -0.5(3)
C6 N3 C8 C9 176.4(2)
C12 N2 C9 C10 -0.4(3)
C12 N2 C9 C8 177.3(2)
C7 C8 C9 N2 -1.0(4)
N3 C8 C9 N2 -177.2(2)
C7 C8 C9 C10 176.2(3)
N3 C8 C9 C10 0.0(4)
N2 C9 C10 C11 0.8(3)
C8 C9 C10 C11 -176.7(2)
C20 O1 C11 C10 4.5(4)
C20 O1 C11 C12 -177.4(2)
C9 C10 C11 O1 177.5(2)
C9 C10 C11 C12 -0.8(3)
C9 N2 C12 C13 -179.9(2)
C9 N2 C12 C11 -0.1(3)
O1 C11 C12 C13 1.8(4)
C10 C11 C12 C13 -179.7(2)
O1 C11 C12 N2 -178.0(2)
C10 C11 C12 N2 0.5(3)
C14 N1 C13 C12 178.2(2)
N2 C12 C13 N1 -0.6(4)
C11 C12 C13 N1 179.6(2)
C13 N1 C14 C15 5.9(4)
N1 C14 C15 C16 177.5(2)
C14 C15 C16 C17 -179.2(2)
C15 C16 C17 C18 -178.5(2)
C16 C17 C18 C19 -177.2(2)
C28 C27 C21 C22 -179.7(3)
C28 C27 C21 C26 0.3(3)
C26 C21 C22 C23 1.3(4)
C27 C21 C22 C23 -178.8(3)
C21 C22 C23 C24 -0.5(4)
C22 C23 C24 C25 -0.3(4)
C23 C24 C25 C26 0.2(4)
C24 C25 C26 N6 179.0(2)
C24 C25 C26 C21 0.6(4)
C22 C21 C26 N6 179.9(2)
C27 C21 C26 N6 0.0(3)
C22 C21 C26 C25 -1.4(4)
C27 C21 C26 C25 178.7(2)
C25 C26 N6 C28 -178.8(2)
C21 C26 N6 C28 -0.2(3)
C21 C27 C28 N6 -0.4(3)
C21 C27 C28 C29 178.8(2)
C26 N6 C28 C27 0.4(3)
C26 N6 C28 C29 -178.9(2)
C32 N5 C29 C30 1.0(3)
C32 N5 C29 C28 -177.1(2)
C27 C28 C29 N5 -1.1(4)
N6 C28 C29 N5 178.1(2)
C27 C28 C29 C30 -178.7(3)
N6 C28 C29 C30 0.4(4)
N5 C29 C30 C31 -0.4(3)
C28 C29 C30 C31 177.4(2)
C40 O2 C31 C30 8.7(4)
C40 O2 C31 C32 -172.1(2)
C29 C30 C31 O2 179.0(2)
C29 C30 C31 C32 -0.4(3)
C29 N5 C32 C33 169.9(2)
C29 N5 C32 C31 -1.2(3)
O2 C31 C32 C33 10.5(4)
C30 C31 C32 C33 -170.1(2)
O2 C31 C32 N5 -178.5(2)
C30 C31 C32 N5 0.9(3)
C34 N4 C33 C32 -179.8(2)
N5 C32 C33 N4 2.5(4)
C31 C32 C33 N4 171.7(2)
C33 N4 C34 C35 -92.7(3)
N4 C34 C35 C36 179.4(2)
C34 C35 C36 C37 -179.8(2)
C35 C36 C37 C38 -177.7(2)
C36 C37 C38 C39 -174.4(2)
